data_1519670
loop_
_publ_author_name
'Kratzer, Philipp'
'Ramming, Bastian'
'R\"omisch, Steven'
'Maas, Gerhard'

_publ_section_title
;
 The iodine--oxygen halogen bond: solid-state structures of
 3-iodopropiolamides
;
_journal_issue 24
_journal_name_full CrystEngComm
_journal_page_first 4486
_journal_paper_doi 10.1039/C5CE00365B
_journal_volume 17
_journal_year 2015
_chemical_formula_sum 'C7 H6 I N O'
_chemical_formula_weight 247.03
_chemical_melting_point 441
_chemical_name_systematic 1-(2,5-Dihydro-1-1H-pyrrol-1-yl)-3-iodoprop-2-yn-1-one
_space_group_IT_number 15
_symmetry_cell_setting monoclinic
_symmetry_space_group_name_Hall '-C 2yc'
_symmetry_space_group_name_H-M 'C 1 2/c 1'
_atom_sites_solution_hydrogens geom
_atom_sites_solution_primary direct
_atom_sites_solution_secondary difmap
_audit_creation_method SHELXL-97
_audit_update_record
;
2015-01-20 deposited with the CCDC.
2015-05-15 downloaded from the CCDC.
;
_cell_angle_alpha 90.00
_cell_angle_beta 96.447(5)
_cell_angle_gamma 90.00
_cell_formula_units_Z 8
_cell_length_a 10.5832(5)
_cell_length_b 15.6631(6)
_cell_length_c 9.8457(5)
_cell_measurement_reflns_used 1987
_cell_measurement_temperature 180(2)
_cell_measurement_theta_max 28.3610
_cell_measurement_theta_min 3.8700
_cell_volume 1621.76(13)
_computing_cell_refinement
;
CrysAlisPro, Agilent Technologies,
Version 1.171.37.34 (release 22-05-2014 CrysAlis171 .NET)
(compiled May 22 2014,16:03:01)
;
_computing_data_collection
;
CrysAlisPro, Agilent Technologies,
Version 1.171.37.34 (release 22-05-2014 CrysAlis171 .NET)
(compiled May 22 2014,16:03:01)
;
_computing_data_reduction
;
CrysAlisPro, Agilent Technologies,
Version 1.171.37.34 (release 22-05-2014 CrysAlis171 .NET)
(compiled May 22 2014,16:03:01)
;
_computing_structure_refinement 'SHELXL-97 (Sheldrick, 1997)'
_computing_structure_solution 'SHELXS-97 (Sheldrick, 1990)'
_diffrn_ambient_temperature 180(2)
_diffrn_detector 'CCD plate'
_diffrn_detector_area_resol_mean 10.3385
_diffrn_detector_type Atlas
_diffrn_measured_fraction_theta_full 0.999
_diffrn_measured_fraction_theta_max 0.999
_diffrn_measurement_device 'four-circle diffractometer'
_diffrn_measurement_device_type 'SuperNova, Dual, Cu at zero, Atlas'
_diffrn_measurement_method '\w scans'
_diffrn_radiation_monochromator mirror
_diffrn_radiation_probe x-ray
_diffrn_radiation_type 'Mo K\a'
_diffrn_radiation_wavelength 0.71073
_diffrn_reflns_av_R_equivalents 0.0306
_diffrn_reflns_av_sigmaI/netI 0.0370
_diffrn_reflns_limit_h_max 12
_diffrn_reflns_limit_h_min -12
_diffrn_reflns_limit_k_max 19
_diffrn_reflns_limit_k_min -15
_diffrn_reflns_limit_l_max 8
_diffrn_reflns_limit_l_min -11
_diffrn_reflns_number 3819
_diffrn_reflns_theta_full 25.67
_diffrn_reflns_theta_max 25.67
_diffrn_reflns_theta_min 2.98
_diffrn_source 'SuperNova (Mo) X-ray Source'
_exptl_absorpt_coefficient_mu 3.880
_exptl_absorpt_correction_T_max 1.00000
_exptl_absorpt_correction_T_min 0.82549
_exptl_absorpt_correction_type multi-scan
_exptl_absorpt_process_details
;
CrysAlisPro, Agilent Technologies,
Version 1.171.37.34 (release 22-05-2014 CrysAlis171 .NET)
(compiled May 22 2014,16:03:01)
Empirical absorption correction using spherical harmonics,
 implemented in SCALE3 ABSPACK scaling algorithm.
;
_exptl_crystal_colour colourless
_exptl_crystal_density_diffrn 2.023
_exptl_crystal_density_method 'not measured'
_exptl_crystal_description 'thin platelet'
_exptl_crystal_F_000 928
_exptl_crystal_recrystallization_method 'Re-crystallisation from solvent: diethyl ether'
_exptl_crystal_size_max 0.44
_exptl_crystal_size_mid 0.20
_exptl_crystal_size_min 0.15
_refine_diff_density_max 2.032
_refine_diff_density_min -0.850
_refine_diff_density_rms 0.128
_refine_ls_extinction_method none
_refine_ls_goodness_of_fit_ref 1.029
_refine_ls_hydrogen_treatment constr
_refine_ls_matrix_type full
_refine_ls_number_parameters 91
_refine_ls_number_reflns 1542
_refine_ls_number_restraints 0
_refine_ls_restrained_S_all 1.029
_refine_ls_R_factor_all 0.0449
_refine_ls_R_factor_gt 0.0342
_refine_ls_shift/su_max 0.001
_refine_ls_shift/su_mean 0.000
_refine_ls_structure_factor_coef Fsqd
_refine_ls_weighting_details 'calc w=1/[\s^2^(Fo^2^)+(0.0383P)^2^+5.4810P] where P=(Fo^2^+2Fc^2^)/3'
_refine_ls_weighting_scheme calc
_refine_ls_wR_factor_gt 0.0780
_refine_ls_wR_factor_ref 0.0843
_reflns_number_gt 1270
_reflns_number_total 1542
_reflns_threshold_expression >2sigma(I)
_cod_data_source_file c5ce00365b2.cif
_cod_data_source_block pk276
_cod_depositor_comments 'Adding full bibliography for 1519670--1519675.cif.'
_cod_original_cell_volume 1621.77(13)
_cod_database_code 1519670

loop_
_symmetry_equiv_pos_as_xyz
'x, y, z'
'-x, y, -z+1/2'
'x+1/2, y+1/2, z'
'-x+1/2, y+1/2, -z+1/2'
'-x, -y, -z'
'x, -y, z-1/2'
'-x+1/2, -y+1/2, -z'
'x+1/2, -y+1/2, z-1/2'

loop_
_atom_site_label
_atom_site_type_symbol
_atom_site_fract_x
_atom_site_fract_y
_atom_site_fract_z
_atom_site_U_iso_or_equiv
_atom_site_adp_type
_atom_site_occupancy
_atom_site_symmetry_multiplicity
_atom_site_calc_flag
_atom_site_refinement_flags
I I 0.78585(3) 0.47051(2) 0.23780(4) 0.03855(16) Uani 1 1 d .
O O 0.7951(3) 0.8073(2) 0.1981(4) 0.0400(9) Uani 1 1 d .
N N 0.9445(4) 0.7769(3) 0.0584(4) 0.0312(10) Uani 1 1 d .
C1 C 0.8579(4) 0.7551(3) 0.1402(5) 0.0268(11) Uani 1 1 d .
C2 C 0.8409(4) 0.6640(3) 0.1625(5) 0.0311(11) Uani 1 1 d .
C3 C 0.8250(5) 0.5908(3) 0.1888(6) 0.0357(12) Uani 1 1 d .
C4 C 1.0205(5) 0.7184(4) -0.0167(6) 0.0418(13) Uani 1 1 d .
H4A H 0.9658 0.6825 -0.0820 0.063 Uiso 1 1 calc R
H4B H 1.0752 0.6811 0.0463 0.063 Uiso 1 1 calc R
C5 C 1.0975(5) 0.7794(5) -0.0890(6) 0.0490(16) Uani 1 1 d .
H5 H 1.1582 0.7624 -0.1479 0.059 Uiso 1 1 calc R
C6 C 1.0722(6) 0.8593(5) -0.0621(6) 0.0494(16) Uani 1 1 d .
H6 H 1.1124 0.9068 -0.0990 0.059 Uiso 1 1 calc R
C7 C 0.9725(5) 0.8666(3) 0.0332(6) 0.0368(13) Uani 1 1 d .
H7A H 1.0054 0.8962 0.1188 0.055 Uiso 1 1 calc R
H7B H 0.8964 0.8971 -0.0099 0.055 Uiso 1 1 calc R

loop_
_atom_site_aniso_label
_atom_site_aniso_U_11
_atom_site_aniso_U_22
_atom_site_aniso_U_33
_atom_site_aniso_U_23
_atom_site_aniso_U_13
_atom_site_aniso_U_12
I 0.0386(2) 0.0260(2) 0.0517(3) 0.00091(16) 0.00794(17) 0.00183(15)
O 0.042(2) 0.031(2) 0.050(2) -0.0051(18) 0.0191(18) -0.0014(17)
N 0.034(2) 0.029(2) 0.032(2) -0.0011(19) 0.0103(18) -0.0036(19)
C1 0.028(2) 0.025(3) 0.027(3) 0.000(2) 0.005(2) -0.003(2)
C2 0.027(2) 0.033(3) 0.034(3) -0.006(2) 0.006(2) 0.000(2)
C3 0.038(3) 0.018(2) 0.052(3) -0.002(2) 0.007(2) -0.001(2)
C4 0.042(3) 0.045(3) 0.040(3) -0.007(3) 0.014(3) 0.003(3)
C5 0.044(3) 0.072(5) 0.033(3) -0.007(3) 0.014(3) -0.009(3)
C6 0.048(3) 0.064(4) 0.037(3) 0.007(3) 0.008(3) -0.023(3)
C7 0.036(3) 0.033(3) 0.042(3) 0.009(2) 0.004(2) -0.009(2)

loop_
_atom_type_symbol
_atom_type_description
_atom_type_scat_dispersion_real
_atom_type_scat_dispersion_imag
_atom_type_scat_source
C C 0.0033 0.0016 'International Tables Vol C Tables 4.2.6.8 and 6.1.1.4'
H H 0.0000 0.0000 'International Tables Vol C Tables 4.2.6.8 and 6.1.1.4'
N N 0.0061 0.0033 'International Tables Vol C Tables 4.2.6.8 and 6.1.1.4'
O O 0.0106 0.0060 'International Tables Vol C Tables 4.2.6.8 and 6.1.1.4'
I I -0.4742 1.8119 'International Tables Vol C Tables 4.2.6.8 and 6.1.1.4'

loop_
_geom_angle_atom_site_label_1
_geom_angle_atom_site_label_2
_geom_angle_atom_site_label_3
_geom_angle
C1 N C7 121.0(4)
C1 N C4 126.7(4)
C7 N C4 112.3(4)
O C1 N 123.6(4)
O C1 C2 119.8(4)
N C1 C2 116.6(4)
C3 C2 C1 175.8(6)
C2 C3 I 175.7(5)
N C4 C5 101.5(4)
C6 C5 C4 112.4(5)
C5 C6 C7 112.0(5)
N C7 C6 101.7(5)

loop_
_geom_bond_atom_site_label_1
_geom_bond_atom_site_label_2
_geom_bond_distance
I C3 1.999(5)
O C1 1.233(6)
N C1 1.331(6)
N C7 1.463(6)
N C4 1.472(7)
C1 C2 1.458(7)
C2 C3 1.192(7)
C4 C5 1.488(8)
C5 C6 1.313(9)
C6 C7 1.493(8)

loop_
_geom_torsion_atom_site_label_1
_geom_torsion_atom_site_label_2
_geom_torsion_atom_site_label_3
_geom_torsion_atom_site_label_4
_geom_torsion
C7 N C1 O 1.1(8)
C4 N C1 O -178.3(5)
C7 N C1 C2 -177.7(4)
C4 N C1 C2 2.9(8)
C1 N C4 C5 179.7(5)
C7 N C4 C5 0.3(6)
N C4 C5 C6 0.0(7)
C4 C5 C6 C7 -0.2(8)
C1 N C7 C6 -179.8(5)
C4 N C7 C6 -0.4(6)
C5 C6 C7 N 0.4(7)
